data_1524898
loop_
_publ_author_name
'Mathew, M.'
'Schroeder, L.W.'
'Mayer, I.'
'Dickens, B.'

_publ_section_title
;
 Substitution in Barium-Fluoride Apatite: The Crystal Structures of Ba10
 (P O/4)6 F2, Ba6 La2 Na2 (P O4)6 F2 and Ba4 Nd3 Na3 (P O4)6 F2
;
_journal_name_full 'Journal of Solid State Chemistry'
_journal_page_first 79
_journal_page_last 95
_journal_volume 28
_journal_year 1979
_chemical_formula_sum 'Ba3 F La Na O12 P3'
_chemical_name_systematic 'Ba3 La Na (P O4)3 F'
_space_group_IT_number 174
_symmetry_space_group_name_Hall 'P -6'
_symmetry_space_group_name_H-M 'P -6'
_cell_angle_alpha 90
_cell_angle_beta 90
_cell_angle_gamma 120
_cell_formula_units_Z 2
_cell_length_a 9.9392
_cell_length_b 9.9392
_cell_length_c 7.4419
_cell_volume 636.674
_citation_journal_id_ASTM JSSCBI
_cod_data_source_file Mathew_JSSCBI_1979_271.cif
_cod_data_source_block Ba3F1La1Na1O12P3
_cod_original_cell_volume 636.6743
_cod_original_formula_sum 'Ba3 F1 La1 Na1 O12 P3'
_cod_database_code 1524898

loop_
_symmetry_equiv_pos_as_xyz
x,y,z
-x+y,-x,-z
-y,x-y,z
x,y,-z
-x+y,-x,z
-y,x-y,-z

loop_
_atom_site_label
_atom_site_type_symbol
_atom_site_fract_x
_atom_site_fract_y
_atom_site_fract_z
_atom_site_occupancy
_atom_site_U_iso_or_equiv
Ba3 Ba+2 0.3333 0.6667 0.2514 0.645 0.0
La1 La+3 0.2551 0.0227 0.5 0.3333 0.0
O2 O-2 0.453 0.59 0.5 1 0.0
Na1 Na+1 0.021 0.7665 0 0.096 0.0
Na2 Na+1 0.6667 0.3333 0.2199 0.5 0.0
O4 O-2 0.49 0.621 0 1 0.0
F2 F-1 0 0 0.197 0.5 0.0
F1 F-1 0 0 0.463 0.5 0.0
P1 P+5 0.3762 0.414 0.5 1 0.0
Na3 Na+1 0.3333 0.6667 0.2514 0.355 0.0
P2 P+5 0.6185 0.593 0 1 0.0
Ba2 Ba+2 0.021 0.7665 0 0.904 0.0
La2 La+3 0.6667 0.3333 0.2199 0.5 0.0
O5 O-2 0.536 0.41 0 1 0.0
O6 O-2 0.726 0.638 0.179 1 0.0
Ba1 Ba+2 0.2551 0.0227 0.5 0.6667 0.0
O1 O-2 0.497 0.351 0.5 1 0.0
O3 O-2 0.277 0.351 0.35 1 0.0
